data_7243842
loop_
_publ_author_name
'Wei, Xiaohui'
'Liang, Xuewu'
'Li, Yazhou'
'Liu, Qi'
'Liu, Xuyi'
'Zhou, Yu'
'Liu, Hong'

_publ_section_title
;
 I2-induced cascade cyclization and dearomatization of indoles for the
 highly efficient synthesis of iodinated and vinylic spiroindolenines
;
_journal_issue 22
_journal_name_full 'Green Chemistry'
_journal_page_first 9165
_journal_page_last 9171
_journal_paper_doi 10.1039/D1GC02713A
_journal_volume 23
_journal_year 2021
_chemical_formula_moiety 'C23 H22 I N O4'
_chemical_formula_sum 'C23 H22 I N O4'
_chemical_formula_weight 503.31
_space_group_crystal_system monoclinic
_space_group_IT_number 14
_space_group_name_Hall '-P 2ybc'
_space_group_name_H-M_alt 'P 1 21/c 1'
_atom_sites_solution_hydrogens geom
_atom_sites_solution_primary dual
_audit_creation_date 2020-08-24
_audit_creation_method
;
Olex2 1.2
(compiled 2018.05.29 svn.r3508 for OlexSys, GUI svn.r5506)
;
_audit_update_record
;
2021-06-23 deposited with the CCDC.	2021-10-18 downloaded from the CCDC.
;
_cell_angle_alpha 90
_cell_angle_beta 98.3650(10)
_cell_angle_gamma 90
_cell_formula_units_Z 4
_cell_length_a 15.4121(6)
_cell_length_b 8.5604(3)
_cell_length_c 15.8404(6)
_cell_measurement_reflns_used 9945
_cell_measurement_temperature 100
_cell_measurement_theta_max 26.375
_cell_measurement_theta_min 2.711
_cell_volume 2067.65(13)
_computing_cell_refinement 'SAINT V8.40A (?, 2016)'
_computing_data_reduction 'SAINT V8.40A (?, 2016)'
_computing_molecular_graphics 'Olex2 (Dolomanov et al., 2009)'
_computing_publication_material 'Olex2 (Dolomanov et al., 2009)'
_computing_structure_refinement 'ShelXL (Sheldrick, 2015)'
_computing_structure_solution 'ShelXT (Sheldrick, 2015)'
_diffrn_ambient_temperature 100.0
_diffrn_measured_fraction_theta_full 0.982
_diffrn_measured_fraction_theta_max 0.977
_diffrn_measurement_device_type 'Bruker D8 VENTURE'
_diffrn_measurement_method '\f and \w scans'
_diffrn_radiation_type MoK\a
_diffrn_radiation_wavelength 0.71073
_diffrn_reflns_av_R_equivalents 0.0309
_diffrn_reflns_av_unetI/netI 0.0300
_diffrn_reflns_Laue_measured_fraction_full 0.982
_diffrn_reflns_Laue_measured_fraction_max 0.977
_diffrn_reflns_limit_h_max 19
_diffrn_reflns_limit_h_min -19
_diffrn_reflns_limit_k_max 10
_diffrn_reflns_limit_k_min -10
_diffrn_reflns_limit_l_max 19
_diffrn_reflns_limit_l_min -19
_diffrn_reflns_number 14064
_diffrn_reflns_point_group_measured_fraction_full 0.982
_diffrn_reflns_point_group_measured_fraction_max 0.977
_diffrn_reflns_theta_full 25.242
_diffrn_reflns_theta_max 26.379
_diffrn_reflns_theta_min 2.711
_diffrn_standards_number 0
_exptl_absorpt_coefficient_mu 1.578
_exptl_absorpt_correction_T_max 0.7454
_exptl_absorpt_correction_T_min 0.5856
_exptl_absorpt_correction_type multi-scan
_exptl_absorpt_process_details
'SADABS-2016/2 (Bruker,2016/2) was used for absorption correction. wR2(int) was 0.1124 before and 0.0470 after correction. The Ratio of minimum to maximum transmission is 0.7856. The \l/2 correction factor is Not present.'
_exptl_crystal_colour colourless
_exptl_crystal_colour_primary colourless
_exptl_crystal_density_diffrn 1.617
_exptl_crystal_description block
_exptl_crystal_F_000 1008
_exptl_crystal_size_max 0.15
_exptl_crystal_size_mid 0.11
_exptl_crystal_size_min 0.04
_refine_diff_density_max 0.398
_refine_diff_density_min -0.439
_refine_diff_density_rms 0.069
_refine_ls_extinction_method none
_refine_ls_goodness_of_fit_ref 1.064
_refine_ls_hydrogen_treatment constr
_refine_ls_matrix_type full
_refine_ls_number_parameters 264
_refine_ls_number_reflns 4138
_refine_ls_number_restraints 0
_refine_ls_restrained_S_all 1.064
_refine_ls_R_factor_all 0.0244
_refine_ls_R_factor_gt 0.0219
_refine_ls_shift/su_max 0.003
_refine_ls_shift/su_mean 0.000
_refine_ls_structure_factor_coef Fsqd
_refine_ls_weighting_details 'w=1/[\s^2^(Fo^2^)+(0.0115P)^2^+2.1578P] where P=(Fo^2^+2Fc^2^)/3'
_refine_ls_weighting_scheme calc
_refine_ls_wR_factor_gt 0.0504
_refine_ls_wR_factor_ref 0.0524
_reflns_Friedel_coverage 0.000
_reflns_number_gt 3864
_reflns_number_total 4138
_reflns_threshold_expression 'I > 2\s(I)'
_cod_data_source_file d1gc02713a2.cif
_cod_data_source_block mo_22020577_0m
_cod_depositor_comments 'Adding full bibliography for 7243842--7243844.cif.'
_cod_database_code 7243842
_shelx_shelxl_version_number 2018/3
_shelx_space_group_comment
;
The symmetry employed for this shelxl refinement is uniquely defined
by the following loop, which should always be used as a source of
symmetry information in preference to the above space-group names.
They are only intended as comments.
;
_shelx_estimated_absorpt_t_max 0.940
_shelx_estimated_absorpt_t_min 0.798
_olex2_refinement_description
;
1. Fixed Uiso
 At 1.2 times of:
  All C(H) groups, All C(H,H) groups
 At 1.5 times of:
  All C(H,H,H) groups
2.a Ternary CH refined with riding coordinates:
 C15(H15)
2.b Secondary CH2 refined with riding coordinates:
 C19(H19A,H19B), C17(H17A,H17B), C16(H16A,H16B)
2.c Aromatic/amide H refined with riding coordinates:
 C10(H10), C2(H2), C13(H13), C12(H12), C11(H11), C6(H6), C3(H3), C5(H5), C4(H4)
2.d Idealised Me refined as rotating group:
 C23(H23A,H23B,H23C), C21(H21A,H21B,H21C)
;
_olex2_submission_special_instructions 'No special instructions were received'

loop_
_space_group_symop_operation_xyz
'x, y, z'
'-x, y+1/2, -z+1/2'
'-x, -y, -z'
'x, -y-1/2, z-1/2'

loop_
_atom_site_label
_atom_site_type_symbol
_atom_site_fract_x
_atom_site_fract_y
_atom_site_fract_z
_atom_site_U_iso_or_equiv
_atom_site_adp_type
_atom_site_occupancy
_atom_site_site_symmetry_order
_atom_site_calc_flag
_atom_site_refinement_flags_posn
_atom_site_refinement_flags_adp
_atom_site_refinement_flags_occupancy
_atom_site_disorder_assembly
_atom_site_disorder_group
I1 I 0.80084(2) -0.08802(2) 0.24277(2) 0.01775(6) Uani 1 1 d . . . . .
O2 O 0.67533(9) 0.56382(16) 0.49749(9) 0.0163(3) Uani 1 1 d . . . . .
O3 O 0.83769(9) 0.35605(18) 0.53318(9) 0.0174(3) Uani 1 1 d . . . . .
O1 O 0.61596(9) 0.32298(17) 0.48407(9) 0.0174(3) Uani 1 1 d . . . . .
O4 O 0.88726(10) 0.4847(2) 0.42638(10) 0.0279(4) Uani 1 1 d . . . . .
N1 N 0.63911(11) 0.49191(19) 0.11075(11) 0.0136(3) Uani 1 1 d . . . . .
C19 C 0.71626(13) 0.5044(2) 0.33014(12) 0.0126(4) Uani 1 1 d . . . . .
H19A H 0.666495 0.573720 0.337484 0.015 Uiso 1 1 calc R . . . .
H19B H 0.767960 0.569929 0.324246 0.015 Uiso 1 1 calc R . . . .
C15 C 0.74600(12) 0.2479(2) 0.27577(12) 0.0120(4) Uani 1 1 d . . . . .
H15 H 0.809218 0.269264 0.272548 0.014 Uiso 1 1 calc R . . . .
C18 C 0.73692(12) 0.3926(2) 0.40791(12) 0.0119(4) Uani 1 1 d . . . . .
C17 C 0.73519(13) 0.2250(2) 0.37010(12) 0.0125(4) Uani 1 1 d . . . . .
H17A H 0.783783 0.161356 0.400074 0.015 Uiso 1 1 calc R . . . .
H17B H 0.678899 0.172600 0.375052 0.015 Uiso 1 1 calc R . . . .
C9 C 0.59389(12) 0.3732(2) 0.22993(12) 0.0121(4) Uani 1 1 d . . . . .
C10 C 0.53222(13) 0.3121(2) 0.27626(13) 0.0137(4) Uani 1 1 d . . . . .
H10 H 0.549106 0.273730 0.332525 0.016 Uiso 1 1 calc R . . . .
C16 C 0.71655(13) 0.1128(2) 0.21719(13) 0.0139(4) Uani 1 1 d . . . . .
H16A H 0.716118 0.145988 0.157260 0.017 Uiso 1 1 calc R . . . .
H16B H 0.655913 0.083397 0.224303 0.017 Uiso 1 1 calc R . . . .
C2 C 0.87312(13) 0.5231(2) 0.20164(13) 0.0160(4) Uani 1 1 d . . . . .
H2 H 0.872073 0.491452 0.258957 0.019 Uiso 1 1 calc R . . . .
C14 C 0.56734(13) 0.4321(2) 0.14761(13) 0.0131(4) Uani 1 1 d . . . . .
C22 C 0.82895(13) 0.4211(2) 0.45568(13) 0.0148(4) Uani 1 1 d . . . . .
C8 C 0.69256(12) 0.3994(2) 0.25027(12) 0.0117(4) Uani 1 1 d . . . . .
C1 C 0.79578(12) 0.5204(2) 0.14320(13) 0.0131(4) Uani 1 1 d . . . . .
C13 C 0.48022(13) 0.4312(2) 0.10971(13) 0.0158(4) Uani 1 1 d . . . . .
H13 H 0.462959 0.472842 0.054231 0.019 Uiso 1 1 calc R . . . .
C12 C 0.41914(13) 0.3665(2) 0.15650(13) 0.0150(4) Uani 1 1 d . . . . .
H12 H 0.359129 0.362242 0.132071 0.018 Uiso 1 1 calc R . . . .
C11 C 0.44453(13) 0.3082(2) 0.23821(13) 0.0145(4) Uani 1 1 d . . . . .
H11 H 0.401557 0.265030 0.268741 0.017 Uiso 1 1 calc R . . . .
C6 C 0.79960(14) 0.5674(3) 0.05908(14) 0.0201(4) Uani 1 1 d . . . . .
H6 H 0.747865 0.565549 0.018347 0.024 Uiso 1 1 calc R . . . .
C20 C 0.66904(13) 0.4169(2) 0.46824(12) 0.0132(4) Uani 1 1 d . . . . .
C23 C 0.92503(13) 0.3627(3) 0.58189(14) 0.0230(5) Uani 1 1 d . . . . .
H23A H 0.967465 0.319510 0.547727 0.035 Uiso 1 1 calc GR . . . .
H23B H 0.926375 0.301582 0.634368 0.035 Uiso 1 1 calc GR . . . .
H23C H 0.940191 0.471574 0.596443 0.035 Uiso 1 1 calc GR . . . .
C7 C 0.70945(12) 0.4734(2) 0.16571(12) 0.0119(4) Uani 1 1 d . . . . .
C3 C 0.95170(14) 0.5720(3) 0.17639(15) 0.0220(5) Uani 1 1 d . . . . .
H3 H 1.003883 0.573226 0.216531 0.026 Uiso 1 1 calc R . . . .
C5 C 0.87787(15) 0.6165(3) 0.03458(16) 0.0292(5) Uani 1 1 d . . . . .
H5 H 0.879338 0.648707 -0.022582 0.035 Uiso 1 1 calc R . . . .
C21 C 0.60529(14) 0.6162(3) 0.54299(14) 0.0186(4) Uani 1 1 d . . . . .
H21A H 0.550778 0.625813 0.502915 0.028 Uiso 1 1 calc GR . . . .
H21B H 0.620735 0.717931 0.569330 0.028 Uiso 1 1 calc GR . . . .
H21C H 0.597121 0.540143 0.587406 0.028 Uiso 1 1 calc GR . . . .
C4 C 0.95407(15) 0.6188(3) 0.09309(16) 0.0289(5) Uani 1 1 d . . . . .
H4 H 1.007690 0.652346 0.076098 0.035 Uiso 1 1 calc R . . . .

loop_
_atom_site_aniso_label
_atom_site_aniso_U_11
_atom_site_aniso_U_22
_atom_site_aniso_U_33
_atom_site_aniso_U_23
_atom_site_aniso_U_13
_atom_site_aniso_U_12
I1 0.01680(8) 0.01165(8) 0.02576(9) -0.00100(5) 0.00634(6) 0.00157(5)
O2 0.0161(7) 0.0159(7) 0.0181(7) -0.0053(6) 0.0069(6) -0.0006(6)
O3 0.0130(7) 0.0245(8) 0.0136(7) 0.0027(6) -0.0023(6) -0.0010(6)
O1 0.0176(7) 0.0176(7) 0.0183(7) 0.0002(6) 0.0073(6) -0.0025(6)
O4 0.0158(7) 0.0469(11) 0.0208(8) 0.0069(8) 0.0016(6) -0.0098(7)
N1 0.0141(8) 0.0135(8) 0.0133(8) 0.0001(7) 0.0021(7) -0.0001(7)
C19 0.0149(9) 0.0110(9) 0.0119(9) -0.0011(7) 0.0020(8) 0.0003(7)
C15 0.0136(9) 0.0106(9) 0.0122(9) 0.0005(8) 0.0029(7) 0.0006(7)
C18 0.0127(9) 0.0122(9) 0.0112(9) 0.0006(7) 0.0026(8) 0.0000(7)
C17 0.0147(9) 0.0113(9) 0.0112(9) -0.0001(7) 0.0013(8) 0.0009(7)
C9 0.0134(9) 0.0100(9) 0.0126(9) -0.0025(7) 0.0017(8) 0.0023(7)
C10 0.0172(9) 0.0130(9) 0.0110(9) 0.0002(8) 0.0024(8) 0.0006(8)
C16 0.0173(9) 0.0107(9) 0.0140(10) -0.0007(8) 0.0031(8) 0.0031(8)
C2 0.0178(10) 0.0147(10) 0.0161(10) 0.0001(8) 0.0043(8) 0.0001(8)
C14 0.0154(9) 0.0116(9) 0.0128(9) -0.0008(8) 0.0033(8) 0.0004(7)
C22 0.0163(10) 0.0146(10) 0.0136(10) -0.0033(8) 0.0028(8) 0.0008(8)
C8 0.0136(9) 0.0117(9) 0.0100(9) 0.0002(7) 0.0022(8) 0.0002(7)
C1 0.0140(9) 0.0104(9) 0.0160(10) -0.0015(8) 0.0058(8) 0.0003(7)
C13 0.0178(10) 0.0165(10) 0.0129(10) 0.0012(8) 0.0011(8) -0.0010(8)
C12 0.0121(9) 0.0151(9) 0.0173(10) -0.0032(8) 0.0002(8) 0.0003(8)
C11 0.0149(9) 0.0127(9) 0.0171(10) -0.0018(8) 0.0067(8) -0.0023(8)
C6 0.0195(10) 0.0249(11) 0.0161(10) 0.0013(9) 0.0031(9) -0.0017(9)
C20 0.0140(9) 0.0163(10) 0.0086(9) -0.0003(7) -0.0011(8) 0.0027(8)
C23 0.0143(10) 0.0342(13) 0.0186(11) -0.0026(10) -0.0038(8) 0.0027(9)
C7 0.0147(9) 0.0087(9) 0.0130(10) -0.0020(7) 0.0048(8) 0.0014(7)
C3 0.0146(10) 0.0257(12) 0.0256(12) 0.0004(9) 0.0026(9) -0.0022(9)
C5 0.0253(12) 0.0430(15) 0.0209(12) 0.0072(11) 0.0086(10) -0.0040(11)
C21 0.0188(10) 0.0202(10) 0.0186(11) -0.0032(9) 0.0088(9) 0.0033(8)
C4 0.0194(11) 0.0413(14) 0.0280(13) 0.0039(11) 0.0107(10) -0.0060(10)

loop_
_atom_type_symbol
_atom_type_description
_atom_type_scat_dispersion_real
_atom_type_scat_dispersion_imag
_atom_type_scat_source
C C 0.0033 0.0016 'International Tables Vol C Tables 4.2.6.8 and 6.1.1.4'
H H 0.0000 0.0000 'International Tables Vol C Tables 4.2.6.8 and 6.1.1.4'
I I -0.4742 1.8119 'International Tables Vol C Tables 4.2.6.8 and 6.1.1.4'
N N 0.0061 0.0033 'International Tables Vol C Tables 4.2.6.8 and 6.1.1.4'
O O 0.0106 0.0060 'International Tables Vol C Tables 4.2.6.8 and 6.1.1.4'

loop_
_geom_angle_atom_site_label_1
_geom_angle_atom_site_label_2
_geom_angle_atom_site_label_3
_geom_angle
_geom_angle_site_symmetry_1
_geom_angle_site_symmetry_3
_geom_angle_publ_flag
C20 O2 C21 116.09(16) . . ?
C22 O3 C23 115.68(16) . . ?
C7 N1 C14 107.76(16) . . ?
H19A C19 H19B 108.6 . . ?
C18 C19 H19A 110.4 . . ?
C18 C19 H19B 110.4 . . ?
C8 C19 H19A 110.4 . . ?
C8 C19 H19B 110.4 . . ?
C8 C19 C18 106.62(15) . . ?
C17 C15 H15 108.5 . . ?
C17 C15 C8 103.28(15) . . ?
C16 C15 H15 108.5 . . ?
C16 C15 C17 115.70(16) . . ?
C16 C15 C8 112.20(16) . . ?
C8 C15 H15 108.5 . . ?
C17 C18 C19 105.83(15) . . ?
C22 C18 C19 111.24(16) . . ?
C22 C18 C17 107.53(15) . . ?
C22 C18 C20 109.81(16) . . ?
C20 C18 C19 109.33(15) . . ?
C20 C18 C17 113.05(15) . . ?
C15 C17 C18 105.00(15) . . ?
C15 C17 H17A 110.7 . . ?
C15 C17 H17B 110.7 . . ?
C18 C17 H17A 110.7 . . ?
C18 C17 H17B 110.7 . . ?
H17A C17 H17B 108.8 . . ?
C10 C9 C14 119.90(18) . . ?
C10 C9 C8 133.15(18) . . ?
C14 C9 C8 106.91(16) . . ?
C9 C10 H10 120.8 . . ?
C9 C10 C11 118.39(18) . . ?
C11 C10 H10 120.8 . . ?
I1 C16 H16A 109.2 . . ?
I1 C16 H16B 109.2 . . ?
C15 C16 I1 112.07(13) . . ?
C15 C16 H16A 109.2 . . ?
C15 C16 H16B 109.2 . . ?
H16A C16 H16B 107.9 . . ?
C1 C2 H2 119.8 . . ?
C3 C2 H2 119.8 . . ?
C3 C2 C1 120.49(19) . . ?
C9 C14 N1 111.88(17) . . ?
C13 C14 N1 125.91(18) . . ?
C13 C14 C9 122.21(18) . . ?
O3 C22 C18 110.53(16) . . ?
O4 C22 O3 124.26(19) . . ?
O4 C22 C18 125.07(18) . . ?
C19 C8 C15 102.58(15) . . ?
C9 C8 C19 111.51(15) . . ?
C9 C8 C15 113.95(15) . . ?
C9 C8 C7 99.59(15) . . ?
C7 C8 C19 114.97(16) . . ?
C7 C8 C15 114.76(15) . . ?
C2 C1 C6 118.34(18) . . ?
C2 C1 C7 123.61(18) . . ?
C6 C1 C7 118.03(18) . . ?
C14 C13 H13 121.4 . . ?
C14 C13 C12 117.22(18) . . ?
C12 C13 H13 121.4 . . ?
C13 C12 H12 119.4 . . ?
C11 C12 C13 121.15(18) . . ?
C11 C12 H12 119.4 . . ?
C10 C11 H11 119.4 . . ?
C12 C11 C10 121.12(18) . . ?
C12 C11 H11 119.4 . . ?
C1 C6 H6 119.6 . . ?
C5 C6 C1 120.8(2) . . ?
C5 C6 H6 119.6 . . ?
O2 C20 C18 108.79(16) . . ?
O1 C20 O2 125.07(18) . . ?
O1 C20 C18 126.05(18) . . ?
O3 C23 H23A 109.5 . . ?
O3 C23 H23B 109.5 . . ?
O3 C23 H23C 109.5 . . ?
H23A C23 H23B 109.5 . . ?
H23A C23 H23C 109.5 . . ?
H23B C23 H23C 109.5 . . ?
N1 C7 C8 113.83(16) . . ?
N1 C7 C1 119.80(17) . . ?
C1 C7 C8 126.36(17) . . ?
C2 C3 H3 119.8 . . ?
C4 C3 C2 120.3(2) . . ?
C4 C3 H3 119.8 . . ?
C6 C5 H5 119.8 . . ?
C6 C5 C4 120.3(2) . . ?
C4 C5 H5 119.8 . . ?
O2 C21 H21A 109.5 . . ?
O2 C21 H21B 109.5 . . ?
O2 C21 H21C 109.5 . . ?
H21A C21 H21B 109.5 . . ?
H21A C21 H21C 109.5 . . ?
H21B C21 H21C 109.5 . . ?
C3 C4 C5 119.7(2) . . ?
C3 C4 H4 120.1 . . ?
C5 C4 H4 120.1 . . ?

loop_
_geom_bond_atom_site_label_1
_geom_bond_atom_site_label_2
_geom_bond_distance
_geom_bond_site_symmetry_2
_geom_bond_publ_flag
I1 C16 2.1572(19) . ?
O2 C20 1.339(2) . ?
O2 C21 1.453(2) . ?
O3 C22 1.337(2) . ?
O3 C23 1.452(2) . ?
O1 C20 1.199(2) . ?
O4 C22 1.200(2) . ?
N1 C14 1.419(2) . ?
N1 C7 1.297(3) . ?
C19 H19A 0.9900 . ?
C19 H19B 0.9900 . ?
C19 C18 1.556(3) . ?
C19 C8 1.552(3) . ?
C15 H15 1.0000 . ?
C15 C17 1.540(3) . ?
C15 C16 1.511(3) . ?
C15 C8 1.558(3) . ?
C18 C17 1.553(3) . ?
C18 C22 1.527(3) . ?
C18 C20 1.530(3) . ?
C17 H17A 0.9900 . ?
C17 H17B 0.9900 . ?
C9 C10 1.385(3) . ?
C9 C14 1.402(3) . ?
C9 C8 1.524(3) . ?
C10 H10 0.9500 . ?
C10 C11 1.398(3) . ?
C16 H16A 0.9900 . ?
C16 H16B 0.9900 . ?
C2 H2 0.9500 . ?
C2 C1 1.399(3) . ?
C2 C3 1.394(3) . ?
C14 C13 1.389(3) . ?
C8 C7 1.538(3) . ?
C1 C6 1.401(3) . ?
C1 C7 1.482(3) . ?
C13 H13 0.9500 . ?
C13 C12 1.395(3) . ?
C12 H12 0.9500 . ?
C12 C11 1.389(3) . ?
C11 H11 0.9500 . ?
C6 H6 0.9500 . ?
C6 C5 1.385(3) . ?
C23 H23A 0.9800 . ?
C23 H23B 0.9800 . ?
C23 H23C 0.9800 . ?
C3 H3 0.9500 . ?
C3 C4 1.384(3) . ?
C5 H5 0.9500 . ?
C5 C4 1.386(3) . ?
C21 H21A 0.9800 . ?
C21 H21B 0.9800 . ?
C21 H21C 0.9800 . ?
C4 H4 0.9500 . ?
